data_4087266
loop_
_publ_author_name
'Freitag, Benjamin'
'Elsen, Holger'
'Pahl, J\"urgen'
'Ballmann, Gerd'
'Herrera, Alberto'
'Dorta, Romano'
'Harder, Sjoerd'

_publ_section_title
;
 s-Block Metal Dibenzoazepinate Complexes: Evidence for Mg--Alkene
 Encapsulation
;
_journal_issue 9
_journal_name_full Organometallics
_journal_page_first 1860
_journal_paper_doi 10.1021/acs.organomet.7b00200
_journal_volume 36
_journal_year 2017
_chemical_formula_moiety 'C26 H34 Li N O3'
_chemical_formula_sum 'C26 H34 Li N O3'
_chemical_formula_weight 415.48
_space_group_crystal_system orthorhombic
_space_group_IT_number 19
_space_group_name_Hall 'P 2ac 2ab'
_space_group_name_H-M_alt 'P 21 21 21'
_symmetry_space_group_name_Hall 'P 2ac 2ab'
_symmetry_space_group_name_H-M 'P 21 21 21'
_atom_sites_solution_hydrogens geom
_atom_sites_solution_primary direct
_audit_creation_date 2016-08-23
_audit_creation_method
;
Olex2 1.2
(compiled 2016.02.19 svn.r3266 for OlexSys, GUI svn.r5155)
;
_cell_angle_alpha 90
_cell_angle_beta 90
_cell_angle_gamma 90
_cell_formula_units_Z 8
_cell_length_a 15.6271(6)
_cell_length_b 16.3930(6)
_cell_length_c 18.2668(6)
_cell_measurement_reflns_used 7890
_cell_measurement_temperature 100.00(10)
_cell_measurement_theta_max 73.4780
_cell_measurement_theta_min 3.5810
_cell_volume 4679.5(3)
_computing_cell_refinement
;
CrysAlisPro, Agilent Technologies,
Version 1.171.37.35 (release 13-08-2014 CrysAlis171 .NET)
(compiled Aug 13 2014,18:06:01)
;
_computing_data_collection
;
CrysAlisPro, Agilent Technologies,
Version 1.171.37.35 (release 13-08-2014 CrysAlis171 .NET)
(compiled Aug 13 2014,18:06:01)
;
_computing_data_reduction
;
CrysAlisPro, Agilent Technologies,
Version 1.171.37.35 (release 13-08-2014 CrysAlis171 .NET)
(compiled Aug 13 2014,18:06:01)
;
_computing_molecular_graphics 'Olex2 (Dolomanov et al., 2009)'
_computing_publication_material 'Olex2 (Dolomanov et al., 2009)'
_computing_structure_refinement 'ShelXL (Sheldrick, 2015)'
_computing_structure_solution 'ShelXT (Sheldrick, 2015)'
_diffrn_ambient_environment N~2~
_diffrn_ambient_temperature 100.00(10)
_diffrn_detector 'CCD plate'
_diffrn_detector_area_resol_mean 5.2903
_diffrn_detector_type AtlasS2
_diffrn_measured_fraction_theta_full 0.998
_diffrn_measured_fraction_theta_max 0.973
_diffrn_measurement_details
;
#__ type_ start__ end____ width___ exp.time_
  1 omega  -72.00   32.00   1.0000    2.0000
omega____ theta____ kappa____ phi______ frames
    -      -41.6909   77.0000 -150.0000 104

#__ type_ start__ end____ width___ exp.time_
  2 omega   95.00  144.00   1.0000   10.0000
omega____ theta____ kappa____ phi______ frames
    -      105.9955  125.0000   30.0000 49

#__ type_ start__ end____ width___ exp.time_
  3 omega   95.00  128.00   1.0000   10.0000
omega____ theta____ kappa____ phi______ frames
    -      105.9955  125.0000    0.0000 33

#__ type_ start__ end____ width___ exp.time_
  4 omega   94.00  173.00   1.0000   10.0000
omega____ theta____ kappa____ phi______ frames
    -      105.9955  125.0000 -150.0000 79

#__ type_ start__ end____ width___ exp.time_
  5 omega   95.00  161.00   1.0000   10.0000
omega____ theta____ kappa____ phi______ frames
    -      105.9955  125.0000 -180.0000 66

#__ type_ start__ end____ width___ exp.time_
  6 omega   83.00  154.00   1.0000   10.0000
omega____ theta____ kappa____ phi______ frames
    -      105.9955   45.0000 -180.0000 71

#__ type_ start__ end____ width___ exp.time_
  7 omega  -68.00   25.00   1.0000    2.0000
omega____ theta____ kappa____ phi______ frames
    -      -42.0659   57.0000    0.0000 93

#__ type_ start__ end____ width___ exp.time_
  8 omega   89.00  178.00   1.0000   10.0000
omega____ theta____ kappa____ phi______ frames
    -      105.9955   77.0000  -90.0000 89
;
_diffrn_measurement_device 'four-circle diffractometer'
_diffrn_measurement_device_type 'SuperNova, Dual, Cu at zero, AtlasS2'
_diffrn_measurement_method '\w scans'
_diffrn_orient_matrix_UB_11 -0.0973755000
_diffrn_orient_matrix_UB_12 -0.0137370000
_diffrn_orient_matrix_UB_13 0.0053816000
_diffrn_orient_matrix_UB_21 -0.0002984000
_diffrn_orient_matrix_UB_22 0.0396742000
_diffrn_orient_matrix_UB_23 0.0763944000
_diffrn_orient_matrix_UB_31 -0.0156055000
_diffrn_orient_matrix_UB_32 0.0841091000
_diffrn_orient_matrix_UB_33 -0.0351684000
_diffrn_radiation_monochromator mirror
_diffrn_radiation_probe x-ray
_diffrn_radiation_type CuK\a
_diffrn_radiation_wavelength 1.54184
_diffrn_reflns_av_R_equivalents 0.0360
_diffrn_reflns_av_unetI/netI 0.0469
_diffrn_reflns_Laue_measured_fraction_full 0.998
_diffrn_reflns_Laue_measured_fraction_max 0.973
_diffrn_reflns_limit_h_max 15
_diffrn_reflns_limit_h_min -19
_diffrn_reflns_limit_k_max 20
_diffrn_reflns_limit_k_min -17
_diffrn_reflns_limit_l_max 22
_diffrn_reflns_limit_l_min -22
_diffrn_reflns_number 16693
_diffrn_reflns_point_group_measured_fraction_full 0.999
_diffrn_reflns_point_group_measured_fraction_max 0.974
_diffrn_reflns_theta_full 67.684
_diffrn_reflns_theta_max 73.621
_diffrn_reflns_theta_min 3.623
_diffrn_source 'sealed X-ray tube'
_diffrn_source_type 'SuperNova (Cu) X-ray Source'
_exptl_absorpt_coefficient_mu 0.590
_exptl_absorpt_correction_T_max 0.998
_exptl_absorpt_correction_T_min 0.997
_exptl_absorpt_correction_type gaussian
_exptl_absorpt_process_details
;
CrysAlisPro, Agilent Technologies,
Version 1.171.37.35 (release 13-08-2014 CrysAlis171 .NET)
(compiled Aug 13 2014,18:06:01)
Numerical absorption correction based on gaussian integration over
            a multifaceted crystal model
Empirical absorption correction using spherical harmonics,
 implemented in SCALE3 ABSPACK scaling algorithm.
;
_exptl_crystal_colour 'clear blue'
_exptl_crystal_colour_lustre clear
_exptl_crystal_colour_primary blue
_exptl_crystal_density_diffrn 1.179
_exptl_crystal_description block
_exptl_crystal_F_000 1792
_exptl_crystal_size_max 0.4193
_exptl_crystal_size_mid 0.327
_exptl_crystal_size_min 0.2025
_refine_diff_density_max 0.394
_refine_diff_density_min -0.248
_refine_diff_density_rms 0.045
_refine_ls_abs_structure_details
;
 Refined as an inversion twin.
;
_refine_ls_abs_structure_Flack 0.5(2)
_refine_ls_extinction_method none
_refine_ls_goodness_of_fit_ref 1.026
_refine_ls_hydrogen_treatment constr
_refine_ls_matrix_type full
_refine_ls_number_parameters 580
_refine_ls_number_reflns 8960
_refine_ls_number_restraints 0
_refine_ls_restrained_S_all 1.026
_refine_ls_R_factor_all 0.0472
_refine_ls_R_factor_gt 0.0436
_refine_ls_shift/su_max 0.000
_refine_ls_shift/su_mean 0.000
_refine_ls_structure_factor_coef Fsqd
_refine_ls_weighting_details 'w=1/[\s^2^(Fo^2^)+(0.0570P)^2^+0.9640P] where P=(Fo^2^+2Fc^2^)/3'
_refine_ls_weighting_scheme calc
_refine_ls_wR_factor_gt 0.1107
_refine_ls_wR_factor_ref 0.1142
_reflns_Friedel_coverage 0.813
_reflns_Friedel_fraction_full 1.000
_reflns_Friedel_fraction_max 0.976
_reflns_number_gt 8378
_reflns_number_total 8960
_reflns_threshold_expression 'I > 2\s(I)'
_cod_data_source_file om7b00200_si_002.cif
_cod_data_source_block rodo160818a
_cod_depositor_comments 'Adding full bibliography for 4087263--4087266.cif.'
_cod_database_code 4087266
_chemical_oxdiff_formula 'C H N Li O'
_shelx_space_group_comment
;
The symmetry employed for this shelxl refinement is uniquely defined
by the following loop, which should always be used as a source of
symmetry information in preference to the above space-group names.
They are only intended as comments.
;
_reflns_odcompleteness_completeness 99.74
_reflns_odcompleteness_iscentric 1
_reflns_odcompleteness_theta 66.97
_olex2_refinement_description
;
1. Twinned data refinement
 Scales: 0.5(2) 0.5(2)
2. Fixed Uiso
 At 1.2 times of:
  All C(H) groups, All C(H,H) groups, All C(H,H,H,H) groups
3. Others
 Sof(H47C)=Sof(H47D)=Sof(C48A)=Sof(H48C)=Sof(H48D)=1-FVAR(1)
 Sof(H47A)=Sof(H47B)=Sof(C48)=Sof(H48A)=Sof(H48B)=FVAR(1)
 Sof(H52C)=Sof(H52D)=Sof(H50C)=Sof(H50D)=Sof(C51A)=Sof(H51C)=Sof(H51D)=1-FVAR(2)
 Sof(H52A)=Sof(H52B)=Sof(H50A)=Sof(H50B)=Sof(C51)=Sof(H51A)=Sof(H51B)=FVAR(2)
4.a Secondary CH2 refined with riding coordinates:
 C19(H19A,H19B), C15(H15A,H15B), C21(H21A,H21B), C44(H44A,H44B), C45(H45A,
 H45B), C52(H52A,H52B), C52(H52C,H52D), C17(H17A,H17B), C23(H23A,H23B),
 C22(H22A,H22B), C16(H16A,H16B), C50(H50A,H50B), C50(H50C,H50D), C18(H18A,H18B),
  C20(H20A,H20B), C41(H41A,H41B), C24(H24A,H24B), C25(H25A,H25B), C26(H26A,
 H26B), C47(H47A,H47B), C47(H47C,H47D), C42(H42A,H42B), C46(H46A,H46B),
 C43(H43A,H43B), C51(H51A,H51B), C48(H48A,H48B), C49(H49A,H49B), C48A(H48C,
 H48D), C51A(H51C,H51D)
4.b Aromatic/amide H refined with riding coordinates:
 C2(H2), C11(H11), C28(H28), C13(H13), C5(H5), C12(H12), C30(H30), C7(H7),
 C10(H10), C39(H39), C31(H31), C8(H8), C29(H29), C4(H4), C34(H34), C33(H33),
 C38(H38), C3(H3), C36(H36), C37(H37)
;
_shelx_shelxl_version_number 2014/7
_olex2_date_sample_data_collection 2016-08-18
_olex2_submission_special_instructions 'No special instructions were received'

loop_
_space_group_symop_operation_xyz
'x, y, z'
'-x+1/2, -y, z+1/2'
'-x, y+1/2, -z+1/2'
'x+1/2, -y+1/2, -z'

loop_
_atom_site_label
_atom_site_type_symbol
_atom_site_fract_x
_atom_site_fract_y
_atom_site_fract_z
_atom_site_U_iso_or_equiv
_atom_site_adp_type
_atom_site_occupancy
_atom_site_site_symmetry_order
_atom_site_calc_flag
_atom_site_refinement_flags_posn
_atom_site_refinement_flags_occupancy
_atom_site_disorder_assembly
_atom_site_disorder_group
O3 O 0.51492(12) 0.21769(12) 0.86701(11) 0.0316(4) Uani 1 1 d . . . .
O2 O 0.46468(12) 0.38985(11) 0.81012(10) 0.0276(4) Uani 1 1 d . . . .
O1 O 0.47167(11) 0.25184(11) 0.70017(10) 0.0274(4) Uani 1 1 d . . . .
O4 O -0.01651(12) 0.36619(13) 0.65407(11) 0.0332(4) Uani 1 1 d . . . .
O5 O 0.03289(13) 0.17901(12) 0.63645(11) 0.0338(4) Uani 1 1 d . . . .
O6 O -0.03058(12) 0.25273(15) 0.78482(11) 0.0385(5) Uani 1 1 d . . . .
N1 N 0.65207(13) 0.32721(13) 0.76272(11) 0.0188(4) Uani 1 1 d . . . .
N2 N 0.15974(13) 0.31943(13) 0.73243(12) 0.0209(4) Uani 1 1 d . . . .
C14 C 0.68472(14) 0.30332(14) 0.69554(13) 0.0179(4) Uani 1 1 d . . . .
C32 C 0.20706(14) 0.34871(15) 0.86272(14) 0.0205(5) Uani 1 1 d . . . .
C27 C 0.18333(14) 0.29739(15) 0.80258(13) 0.0196(5) Uani 1 1 d . . . .
C1 C 0.68131(14) 0.39255(15) 0.80304(14) 0.0192(4) Uani 1 1 d . . . .
C2 C 0.67322(15) 0.38451(15) 0.87952(14) 0.0209(5) Uani 1 1 d . . . .
H2 H 0.6487 0.3371 0.8980 0.025 Uiso 1 1 calc R . . .
C9 C 0.71629(15) 0.35336(15) 0.63734(13) 0.0201(5) Uani 1 1 d . . . .
C35 C 0.21565(16) 0.46374(16) 0.72293(15) 0.0233(5) Uani 1 1 d . . . .
C40 C 0.18934(15) 0.38665(14) 0.69473(14) 0.0205(5) Uani 1 1 d . . . .
C11 C 0.73819(16) 0.23326(16) 0.55985(13) 0.0234(5) Uani 1 1 d . . . .
H11 H 0.7563 0.2108 0.5157 0.028 Uiso 1 1 calc R . . .
C28 C 0.17789(15) 0.21322(15) 0.81810(14) 0.0218(5) Uani 1 1 d . . . .
H28 H 0.1626 0.1780 0.7804 0.026 Uiso 1 1 calc R . . .
C13 C 0.68153(15) 0.21875(15) 0.68165(13) 0.0204(5) Uani 1 1 d . . . .
H13 H 0.6615 0.1845 0.7185 0.025 Uiso 1 1 calc R . . .
C5 C 0.74252(17) 0.52685(15) 0.82810(16) 0.0268(6) Uani 1 1 d . . . .
H5 H 0.7652 0.5756 0.8106 0.032 Uiso 1 1 calc R . . .
C6 C 0.71593(16) 0.46779(15) 0.77753(14) 0.0213(5) Uani 1 1 d . . . .
C12 C 0.70668(15) 0.18417(15) 0.61599(14) 0.0222(5) Uani 1 1 d . . . .
H12 H 0.7025 0.1281 0.6093 0.027 Uiso 1 1 calc R . . .
C30 C 0.21843(17) 0.23047(17) 0.94420(14) 0.0254(5) Uani 1 1 d . . . .
H30 H 0.2304 0.2090 0.9902 0.031 Uiso 1 1 calc R . . .
C7 C 0.71883(16) 0.49052(15) 0.70017(15) 0.0243(5) Uani 1 1 d . . . .
H7 H 0.7214 0.5462 0.6908 0.029 Uiso 1 1 calc R . . .
C10 C 0.74169(16) 0.31688(17) 0.57199(14) 0.0243(5) Uani 1 1 d . . . .
H10 H 0.7620 0.3502 0.5346 0.029 Uiso 1 1 calc R . . .
C39 C 0.18870(16) 0.37980(15) 0.61780(14) 0.0238(5) Uani 1 1 d . . . .
H39 H 0.1702 0.3309 0.5974 0.029 Uiso 1 1 calc R . . .
C31 C 0.22429(17) 0.31342(17) 0.93090(15) 0.0256(5) Uani 1 1 d . . . .
H31 H 0.2405 0.3474 0.9692 0.031 Uiso 1 1 calc R . . .
C8 C 0.71834(16) 0.44260(16) 0.64112(14) 0.0233(5) Uani 1 1 d . . . .
H8 H 0.7194 0.4695 0.5963 0.028 Uiso 1 1 calc R . . .
C29 C 0.19413(16) 0.18029(16) 0.88644(14) 0.0246(5) Uani 1 1 d . . . .
H29 H 0.1888 0.1244 0.8938 0.029 Uiso 1 1 calc R . . .
C4 C 0.73639(17) 0.51554(16) 0.90305(16) 0.0277(6) Uani 1 1 d . . . .
H4 H 0.7562 0.5551 0.9354 0.033 Uiso 1 1 calc R . . .
C34 C 0.21208(16) 0.48601(15) 0.80043(15) 0.0250(5) Uani 1 1 d . . . .
H34 H 0.2124 0.5417 0.8101 0.030 Uiso 1 1 calc R . . .
C33 C 0.20843(15) 0.43780(16) 0.85917(15) 0.0246(5) Uani 1 1 d . . . .
H33 H 0.2065 0.4645 0.9040 0.030 Uiso 1 1 calc R . . .
C38 C 0.21395(18) 0.44141(17) 0.57070(15) 0.0285(5) Uani 1 1 d . . . .
H38 H 0.2121 0.4333 0.5203 0.034 Uiso 1 1 calc R . . .
C3 C 0.70014(16) 0.44395(16) 0.92864(14) 0.0248(5) Uani 1 1 d . . . .
H3 H 0.6938 0.4356 0.9787 0.030 Uiso 1 1 calc R . . .
C36 C 0.24150(19) 0.52515(16) 0.67416(16) 0.0302(6) Uani 1 1 d . . . .
H36 H 0.2591 0.5749 0.6934 0.036 Uiso 1 1 calc R . . .
C19 C 0.46581(19) 0.45141(17) 0.75350(16) 0.0321(6) Uani 1 1 d . . . .
H19A H 0.4211 0.4410 0.7178 0.038 Uiso 1 1 calc R . . .
H19B H 0.5206 0.4516 0.7285 0.038 Uiso 1 1 calc R . . .
C15 C 0.38319(17) 0.22735(19) 0.70720(18) 0.0341(6) Uani 1 1 d . . . .
H15A H 0.3514 0.2671 0.7356 0.041 Uiso 1 1 calc R . . .
H15B H 0.3791 0.1748 0.7313 0.041 Uiso 1 1 calc R . . .
C21 C 0.48105(19) 0.51590(17) 0.86888(18) 0.0361(6) Uani 1 1 d . . . .
H21A H 0.5427 0.5215 0.8730 0.043 Uiso 1 1 calc R . . .
H21B H 0.4536 0.5522 0.9036 0.043 Uiso 1 1 calc R . . .
C44 C -0.02935(19) 0.3847(2) 0.57797(16) 0.0378(7) Uani 1 1 d . . . .
H44A H -0.0750 0.3515 0.5578 0.045 Uiso 1 1 calc R . . .
H44B H 0.0225 0.3744 0.5503 0.045 Uiso 1 1 calc R . . .
C45 C 0.0766(2) 0.16894(17) 0.56811(16) 0.0326(6) Uani 1 1 d . . . .
H45A H 0.1380 0.1673 0.5757 0.039 Uiso 1 1 calc R . . .
H45B H 0.0633 0.2137 0.5352 0.039 Uiso 1 1 calc R . . .
C52 C -0.02313(17) 0.28793(19) 0.85609(15) 0.0316(6) Uani 1 1 d . . . .
H52A H 0.0124 0.3364 0.8547 0.038 Uiso 0.812(14) 1 calc R P A 3
H52B H 0.0018 0.2493 0.8902 0.038 Uiso 0.812(14) 1 calc R P A 3
H52C H -0.0241 0.3471 0.8548 0.038 Uiso 0.188(14) 1 calc R P A 4
H52D H 0.0275 0.2692 0.8818 0.038 Uiso 0.188(14) 1 calc R P A 4
C17 C 0.40087(18) 0.28669(19) 0.59052(18) 0.0346(6) Uani 1 1 d . . . .
H17A H 0.4031 0.2762 0.5383 0.042 Uiso 1 1 calc R . . .
H17B H 0.3784 0.3410 0.5989 0.042 Uiso 1 1 calc R . . .
C23 C 0.43518(18) 0.2038(2) 0.90470(17) 0.0359(6) Uani 1 1 d . . . .
H23A H 0.3869 0.2151 0.8729 0.043 Uiso 1 1 calc R . . .
H23B H 0.4310 0.2380 0.9479 0.043 Uiso 1 1 calc R . . .
C22 C 0.45318(17) 0.42846(17) 0.88016(16) 0.0303(6) Uani 1 1 d . . . .
H22A H 0.4881 0.4022 0.9172 0.036 Uiso 1 1 calc R . . .
H22B H 0.3937 0.4260 0.8952 0.036 Uiso 1 1 calc R . . .
C16 C 0.34834(18) 0.22225(18) 0.63034(19) 0.0366(7) Uani 1 1 d . . . .
H16A H 0.2878 0.2351 0.6290 0.044 Uiso 1 1 calc R . . .
H16B H 0.3574 0.1685 0.6095 0.044 Uiso 1 1 calc R . . .
C37 C 0.2421(2) 0.51529(18) 0.59897(17) 0.0328(6) Uani 1 1 d . . . .
H37 H 0.2608 0.5569 0.5683 0.039 Uiso 1 1 calc R . . .
C50 C -0.16357(18) 0.23764(19) 0.8424(2) 0.0399(8) Uani 1 1 d . . . .
H50A H -0.1576 0.1874 0.8699 0.048 Uiso 0.812(14) 1 calc R P A 3
H50B H -0.2238 0.2506 0.8367 0.048 Uiso 0.812(14) 1 calc R P A 3
H50C H -0.2050 0.2817 0.8416 0.048 Uiso 0.188(14) 1 calc R P A 4
H50D H -0.1941 0.1870 0.8511 0.048 Uiso 0.188(14) 1 calc R P A 4
C18 C 0.48785(17) 0.27584(19) 0.62578(15) 0.0324(6) Uani 1 1 d . . . .
H18A H 0.5204 0.2341 0.6004 0.039 Uiso 1 1 calc R . . .
H18B H 0.5198 0.3265 0.6244 0.039 Uiso 1 1 calc R . . .
C20 C 0.45080(19) 0.53229(17) 0.79121(19) 0.0358(6) Uani 1 1 d . . . .
H20A H 0.3907 0.5471 0.7903 0.043 Uiso 1 1 calc R . . .
H20B H 0.4840 0.5754 0.7685 0.043 Uiso 1 1 calc R . . .
C41 C -0.0253(2) 0.43977(19) 0.69712(16) 0.0368(6) Uani 1 1 d . . . .
H41A H 0.0170 0.4414 0.7359 0.044 Uiso 1 1 calc R . . .
H41B H -0.0819 0.4431 0.7187 0.044 Uiso 1 1 calc R . . .
C24 C 0.4378(2) 0.1152(2) 0.92532(18) 0.0402(7) Uani 1 1 d . . . .
H24A H 0.4208 0.0807 0.8847 0.048 Uiso 1 1 calc R . . .
H24B H 0.4012 0.1039 0.9671 0.048 Uiso 1 1 calc R . . .
C25 C 0.5319(2) 0.1035(2) 0.9443(2) 0.0440(7) Uani 1 1 d . . . .
H25A H 0.5432 0.1191 0.9946 0.053 Uiso 1 1 calc R . . .
H25B H 0.5492 0.0472 0.9372 0.053 Uiso 1 1 calc R . . .
C26 C 0.57738(18) 0.15911(18) 0.89163(17) 0.0331(6) Uani 1 1 d . . . .
H26A H 0.6246 0.1865 0.9158 0.040 Uiso 1 1 calc R . . .
H26B H 0.5997 0.1283 0.8505 0.040 Uiso 1 1 calc R . . .
C47 C 0.0214(2) 0.04040(18) 0.60381(18) 0.0398(7) Uani 1 1 d . . . .
H47A H 0.0713 0.0160 0.6267 0.048 Uiso 0.86(2) 1 calc R P B 1
H47B H -0.0202 -0.0018 0.5929 0.048 Uiso 0.86(2) 1 calc R P B 1
H47C H -0.0366 0.0200 0.5992 0.048 Uiso 0.14(2) 1 calc R P B 2
H47D H 0.0596 -0.0059 0.6090 0.048 Uiso 0.14(2) 1 calc R P B 2
C42 C -0.0112(2) 0.5084(2) 0.64346(19) 0.0427(7) Uani 1 1 d . . . .
H42A H 0.0493 0.5189 0.6360 0.051 Uiso 1 1 calc R . . .
H42B H -0.0391 0.5582 0.6594 0.051 Uiso 1 1 calc R . . .
C46 C 0.0451(2) 0.08855(18) 0.53647(18) 0.0388(7) Uani 1 1 d . . . .
H46A H -0.0042 0.0968 0.5050 0.047 Uiso 1 1 calc R . . .
H46B H 0.0898 0.0614 0.5088 0.047 Uiso 1 1 calc R . . .
C43 C -0.0528(2) 0.4740(2) 0.57492(18) 0.0461(8) Uani 1 1 d . . . .
H43A H -0.1144 0.4814 0.5760 0.055 Uiso 1 1 calc R . . .
H43B H -0.0300 0.4996 0.5312 0.055 Uiso 1 1 calc R . . .
C51 C -0.1131(2) 0.3091(3) 0.8783(2) 0.0332(13) Uani 0.812(14) 1 d . P A 3
H51A H -0.1305 0.3615 0.8587 0.040 Uiso 0.812(14) 1 calc R P A 3
H51B H -0.1196 0.3094 0.9311 0.040 Uiso 0.812(14) 1 calc R P A 3
C48 C -0.0169(5) 0.1080(3) 0.6511(3) 0.0407(16) Uani 0.86(2) 1 d . P B 1
H48A H -0.0764 0.1172 0.6383 0.049 Uiso 0.86(2) 1 calc R P B 1
H48B H -0.0137 0.0937 0.7026 0.049 Uiso 0.86(2) 1 calc R P B 1
C49 C -0.1195(2) 0.2335(4) 0.7718(2) 0.0698(15) Uani 1 1 d . . . .
H49A H -0.1248 0.1792 0.7511 0.084 Uiso 1 1 calc R . . .
H49B H -0.1443 0.2723 0.7378 0.084 Uiso 1 1 calc R . . .
Li2 Li 0.0461(3) 0.2749(3) 0.7011(2) 0.0261(9) Uani 1 1 d . . . .
Li1 Li 0.5336(3) 0.2926(2) 0.7862(2) 0.0239(8) Uani 1 1 d . . . .
C48A C 0.028(3) 0.0922(13) 0.6675(12) 0.027(8) Uani 0.14(2) 1 d . P B 2
H48C H 0.0787 0.0793 0.6956 0.033 Uiso 0.14(2) 1 calc R P B 2
H48D H -0.0220 0.0859 0.6987 0.033 Uiso 0.14(2) 1 calc R P B 2
C51A C -0.1126(11) 0.249(2) 0.8910(9) 0.054(10) Uani 0.188(14) 1 d . P A 4
H51C H -0.1001 0.1980 0.9155 0.065 Uiso 0.188(14) 1 calc R P A 4
H51D H -0.1365 0.2865 0.9267 0.065 Uiso 0.188(14) 1 calc R P A 4

loop_
_atom_site_aniso_label
_atom_site_aniso_U_11
_atom_site_aniso_U_22
_atom_site_aniso_U_33
_atom_site_aniso_U_23
_atom_site_aniso_U_13
_atom_site_aniso_U_12
O3 0.0198(8) 0.0373(10) 0.0377(10) 0.0147(9) 0.0066(8) 0.0018(8)
O2 0.0263(9) 0.0226(8) 0.0340(9) 0.0002(7) 0.0021(8) 0.0028(7)
O1 0.0164(8) 0.0351(10) 0.0306(9) -0.0019(7) -0.0011(7) -0.0027(7)
O4 0.0271(9) 0.0412(11) 0.0312(9) -0.0021(8) -0.0044(8) 0.0062(8)
O5 0.0355(10) 0.0352(10) 0.0308(9) -0.0068(8) 0.0044(8) -0.0140(9)
O6 0.0167(9) 0.0704(15) 0.0284(10) -0.0103(9) 0.0030(8) -0.0079(9)
N1 0.0165(9) 0.0194(9) 0.0207(9) -0.0001(8) 0.0021(8) -0.0031(8)
N2 0.0174(9) 0.0204(10) 0.0249(10) -0.0013(8) -0.0022(8) -0.0031(8)
C14 0.0117(9) 0.0214(11) 0.0205(10) 0.0009(9) -0.0020(9) -0.0012(8)
C32 0.0137(10) 0.0243(12) 0.0235(11) -0.0036(9) 0.0017(9) -0.0009(8)
C27 0.0113(9) 0.0230(11) 0.0244(11) -0.0027(9) 0.0038(9) -0.0011(8)
C1 0.0115(9) 0.0196(10) 0.0265(11) -0.0009(9) -0.0015(9) 0.0024(9)
C2 0.0179(11) 0.0189(11) 0.0260(11) -0.0001(9) -0.0005(9) 0.0010(9)
C9 0.0148(10) 0.0242(12) 0.0212(11) 0.0037(9) -0.0015(9) -0.0017(9)
C35 0.0170(11) 0.0217(12) 0.0311(13) 0.0011(10) -0.0042(10) 0.0007(9)
C40 0.0135(10) 0.0175(10) 0.0305(12) -0.0003(9) -0.0017(9) 0.0024(8)
C11 0.0215(11) 0.0290(13) 0.0195(11) -0.0013(9) 0.0015(9) 0.0003(10)
C28 0.0177(11) 0.0223(11) 0.0255(12) -0.0029(10) 0.0011(9) -0.0001(9)
C13 0.0176(10) 0.0229(11) 0.0208(11) 0.0028(9) 0.0004(9) -0.0008(9)
C5 0.0249(13) 0.0175(11) 0.0382(14) -0.0013(10) 0.0005(11) -0.0039(10)
C6 0.0178(11) 0.0180(11) 0.0283(12) -0.0006(9) 0.0004(10) -0.0009(9)
C12 0.0203(11) 0.0216(12) 0.0245(11) -0.0008(9) -0.0015(9) 0.0004(9)
C30 0.0250(11) 0.0298(13) 0.0215(11) 0.0034(10) 0.0032(10) 0.0005(10)
C7 0.0239(11) 0.0181(11) 0.0309(13) 0.0047(10) 0.0003(10) -0.0015(9)
C10 0.0201(11) 0.0315(13) 0.0213(11) 0.0040(10) 0.0001(9) -0.0040(10)
C39 0.0215(11) 0.0188(11) 0.0310(12) -0.0013(10) -0.0005(10) 0.0023(9)
C31 0.0218(11) 0.0315(13) 0.0235(11) -0.0047(10) 0.0015(10) -0.0024(10)
C8 0.0223(11) 0.0251(12) 0.0224(11) 0.0059(10) -0.0005(9) -0.0021(9)
C29 0.0218(11) 0.0228(12) 0.0291(12) 0.0023(10) 0.0050(10) 0.0006(10)
C4 0.0264(13) 0.0236(13) 0.0330(13) -0.0090(10) -0.0026(11) -0.0007(10)
C34 0.0223(12) 0.0187(11) 0.0340(14) -0.0027(10) -0.0063(10) -0.0016(9)
C33 0.0197(11) 0.0280(13) 0.0262(12) -0.0069(10) -0.0017(10) -0.0005(9)
C38 0.0307(13) 0.0279(13) 0.0271(12) 0.0033(10) -0.0002(11) 0.0038(11)
C3 0.0250(12) 0.0266(12) 0.0229(11) -0.0031(10) -0.0017(10) 0.0053(10)
C36 0.0307(14) 0.0205(12) 0.0393(15) 0.0039(11) -0.0070(12) -0.0041(11)
C19 0.0288(13) 0.0300(14) 0.0374(14) 0.0048(11) 0.0006(12) 0.0080(11)
C15 0.0174(11) 0.0364(14) 0.0486(17) 0.0015(13) -0.0004(12) -0.0045(11)
C21 0.0294(13) 0.0285(13) 0.0503(17) -0.0101(12) -0.0083(13) 0.0047(11)
C44 0.0282(13) 0.0554(18) 0.0297(13) -0.0044(13) -0.0073(11) 0.0067(13)
C45 0.0364(14) 0.0279(13) 0.0336(14) -0.0010(11) 0.0024(12) -0.0037(11)
C52 0.0218(12) 0.0454(15) 0.0277(12) -0.0070(11) -0.0008(11) 0.0020(11)
C17 0.0243(13) 0.0360(15) 0.0435(16) 0.0034(13) -0.0102(12) -0.0015(11)
C23 0.0253(13) 0.0449(17) 0.0374(14) 0.0127(13) 0.0116(12) 0.0001(12)
C22 0.0233(12) 0.0337(14) 0.0339(13) -0.0043(11) 0.0011(11) 0.0057(10)
C16 0.0243(12) 0.0265(13) 0.0590(19) 0.0036(13) -0.0141(13) -0.0040(11)
C37 0.0351(15) 0.0258(14) 0.0376(15) 0.0093(11) -0.0008(12) -0.0036(11)
C50 0.0202(13) 0.0331(15) 0.066(2) 0.0120(14) 0.0071(14) -0.0004(11)
C18 0.0206(12) 0.0481(15) 0.0284(12) 0.0003(12) -0.0048(10) 0.0006(11)
C20 0.0266(13) 0.0261(13) 0.0547(18) 0.0026(12) -0.0052(13) 0.0033(10)
C41 0.0336(15) 0.0452(16) 0.0315(13) -0.0073(12) -0.0024(12) 0.0147(13)
C24 0.0382(16) 0.0356(15) 0.0470(17) 0.0002(13) 0.0132(14) -0.0133(13)
C25 0.0482(18) 0.0330(15) 0.0507(18) 0.0167(14) 0.0082(15) 0.0014(14)
C26 0.0254(13) 0.0328(14) 0.0412(15) 0.0119(12) -0.0022(12) -0.0005(11)
C47 0.0405(16) 0.0295(14) 0.0494(17) 0.0043(13) -0.0071(14) -0.0097(13)
C42 0.0418(17) 0.0412(16) 0.0451(17) 0.0016(14) -0.0019(14) 0.0188(14)
C46 0.0479(18) 0.0295(14) 0.0391(15) -0.0054(12) -0.0014(14) -0.0050(13)
C43 0.0438(18) 0.061(2) 0.0339(15) 0.0077(15) -0.0015(14) 0.0183(16)
C51 0.0220(16) 0.043(3) 0.034(2) -0.0103(19) 0.0031(14) 0.0024(15)
C48 0.046(3) 0.039(2) 0.037(2) 0.0005(18) 0.004(2) -0.020(2)
C49 0.0207(14) 0.140(4) 0.049(2) -0.040(3) 0.0061(14) -0.022(2)
Li2 0.0208(19) 0.034(2) 0.0240(19) -0.0035(17) 0.0011(16) -0.0040(17)
Li1 0.0198(18) 0.0243(19) 0.0274(19) 0.0019(16) 0.0024(16) -0.0035(16)
C48A 0.038(18) 0.026(10) 0.018(9) 0.001(7) 0.002(9) -0.004(10)
C51A 0.028(9) 0.12(3) 0.018(8) 0.012(10) 0.000(6) -0.011(11)

loop_
_atom_type_symbol
_atom_type_description
_atom_type_scat_dispersion_real
_atom_type_scat_dispersion_imag
_atom_type_scat_source
C C 0.0181 0.0091 'International Tables Vol C Tables 4.2.6.8 and 6.1.1.4'
H H 0.0000 0.0000 'International Tables Vol C Tables 4.2.6.8 and 6.1.1.4'
Li Li 0.0008 0.0003 'International Tables Vol C Tables 4.2.6.8 and 6.1.1.4'
N N 0.0311 0.0180 'International Tables Vol C Tables 4.2.6.8 and 6.1.1.4'
O O 0.0492 0.0322 'International Tables Vol C Tables 4.2.6.8 and 6.1.1.4'

loop_
_exptl_crystal_face_index_h
_exptl_crystal_face_index_k
_exptl_crystal_face_index_l
_exptl_crystal_face_perp_dist
_exptl_oxdiff_crystal_face_indexfrac_h
_exptl_oxdiff_crystal_face_indexfrac_k
_exptl_oxdiff_crystal_face_indexfrac_l
_exptl_oxdiff_crystal_face_x
_exptl_oxdiff_crystal_face_y
_exptl_oxdiff_crystal_face_z
-2 0 12 0.0791 -2.0181 -0.0050 11.9870 0.2611 0.9161 -0.3905
1 -5 -10 0.1096 1.0193 -4.9939 -9.9911 -0.0844 -0.9617 -0.0846
-1 1 12 0.0853 -1.0187 0.9935 11.9861 0.1501 0.9554 -0.3221
5 -3 -9 0.1353 5.0170 -3.0000 -8.9974 -0.4957 -0.8079 -0.0142
3 -10 4 0.2200 3.0036 -10.0042 3.9841 -0.1336 -0.0934 -1.0284
8 -7 -2 0.1579 8.0110 -7.0074 -2.0137 -0.6946 -0.4342 -0.6436
8 -3 -6 0.1705 8.0133 -3.0057 -6.0059 -0.7713 -0.5805 -0.1666
-8 2 6 0.1572 -8.0124 2.0059 6.0053 0.7850 0.5407 0.0826
2 8 -7 0.1452 2.0037 8.0002 -6.9889 -0.3426 -0.2171 0.8874
-8 4 -5 0.1362 -7.9980 4.0124 -4.9788 0.6969 -0.2188 0.6374
-10 0 -4 0.1424 -9.9964 0.0151 -3.9795 0.9518 -0.3004 0.2972
-8 -7 0 0.1790 -7.9957 -6.9885 0.0080 0.8746 -0.2743 -0.4633
7 -5 6 0.1475 6.9972 -5.0115 5.9784 -0.5803 0.2558 -0.7410
9 -1 5 0.1653 8.9956 -1.0143 4.9791 -0.8352 0.3374 -0.4008
3 10 -3 0.1601 2.9963 9.9961 -2.9946 -0.4452 0.1669 0.8993
-4 0 -11 0.1074 -3.9848 0.0119 -10.9792 0.3288 -0.8371 0.4493
-4 -5 -10 0.1086 -3.9818 -4.9877 -9.9836 0.4025 -0.9594 -0.0063
-1 -11 -1 0.2296 -0.9891 -10.9959 -1.0037 0.2420 -0.5126 -0.8741
2 9 5 0.1847 1.9852 8.9925 4.9957 -0.2900 0.7378 0.5497
4 -1 11 0.1169 3.9857 -1.0117 10.9786 -0.3151 0.7974 -0.5334
4 -3 10 0.1159 3.9889 -3.0107 9.9788 -0.2934 0.6417 -0.6664
2 -4 -11 0.1362 2.0201 -3.9948 -10.9907 -0.2010 -0.9987 0.0190
1 4 -11 0.1381 1.0129 4.0048 -10.9844 -0.2128 -0.6806 0.7073
-2 10 -4 0.1603 -2.0034 10.0030 -3.9856 0.0362 0.0930 1.0128
-7 8 1 0.1786 -7.0101 8.0065 1.0141 0.5781 0.3972 0.7472
3 -10 -1 0.2252 3.0110 -10.0011 -1.0092 -0.1612 -0.4748 -0.8527
-9 5 -3 0.1417 -9.0021 5.0122 -2.9793 0.7917 -0.0261 0.6668
3 9 -5 0.1485 3.0001 8.9975 -4.9925 -0.4426 -0.0253 0.8855
5 -6 -7 0.1348 5.0167 -6.0007 -7.0018 -0.4438 -0.7745 -0.3368
10 -1 1 0.1729 10.0017 -1.0130 0.9829 -0.9547 0.0319 -0.2759
0 2 12 0.0917 -0.0194 1.9920 11.9852 0.0390 0.9946 -0.2536
0 1 12 0.0919 -0.0185 0.9922 11.9846 0.0527 0.9549 -0.3377
0 2 -12 0.1181 0.0159 2.0071 -11.9828 -0.0936 -0.8358 0.5900
0 0 12 0.0811 -0.0176 -0.0075 11.9840 0.0663 0.9152 -0.4218
8 -6 3 0.1464 8.0027 -6.0107 2.9803 -0.6807 -0.0132 -0.7353

loop_
_geom_angle_atom_site_label_1
_geom_angle_atom_site_label_2
_geom_angle_atom_site_label_3
_geom_angle
C23 O3 Li1 126.3(2)
C26 O3 C23 109.3(2)
C26 O3 Li1 123.8(2)
C19 O2 Li1 113.5(2)
C22 O2 C19 109.3(2)
C22 O2 Li1 128.3(2)
C15 O1 Li1 119.7(2)
C18 O1 C15 109.2(2)
C18 O1 Li1 125.3(2)
C44 O4 C41 109.7(2)
C44 O4 Li2 130.3(2)
C41 O4 Li2 116.1(2)
C45 O5 Li2 124.2(2)
C45 O5 C48A 103.9(8)
C48 O5 C45 109.3(2)
C48 O5 Li2 126.4(2)
C48A O5 Li2 121.5(8)
C52 O6 C49 108.5(2)
C52 O6 Li2 125.6(2)
C49 O6 Li2 119.7(2)
C14 N1 Li1 117.0(2)
C1 N1 C14 124.8(2)
C1 N1 Li1 114.6(2)
C27 N2 Li2 114.0(2)
C40 N2 C27 125.6(2)
C40 N2 Li2 116.5(2)
N1 C14 C9 128.6(2)
N1 C14 C13 115.1(2)
C13 C14 C9 116.2(2)
C27 C32 C33 123.8(2)
C31 C32 C27 119.3(2)
C31 C32 C33 116.7(2)
N2 C27 C32 128.8(2)
N2 C27 C28 115.2(2)
C28 C27 C32 115.8(2)
N1 C1 C2 115.3(2)
N1 C1 C6 128.6(2)
C2 C1 C6 116.1(2)
C1 C2 H2 118.4
C3 C2 C1 123.2(2)
C3 C2 H2 118.4
C14 C9 C8 123.0(2)
C10 C9 C14 119.3(2)
C10 C9 C8 117.6(2)
C40 C35 C34 124.1(2)
C36 C35 C40 119.3(2)
C36 C35 C34 116.5(2)
N2 C40 C35 128.7(2)
N2 C40 C39 115.6(2)
C39 C40 C35 115.7(2)
C12 C11 H11 121.1
C10 C11 H11 121.1
C10 C11 C12 117.8(2)
C27 C28 H28 118.3
C29 C28 C27 123.5(2)
C29 C28 H28 118.3
C14 C13 H13 118.4
C12 C13 C14 123.3(2)
C12 C13 H13 118.4
C6 C5 H5 118.7
C4 C5 H5 118.7
C4 C5 C6 122.6(2)
C1 C6 C7 123.3(2)
C5 C6 C1 119.7(2)
C5 C6 C7 116.9(2)
C11 C12 H12 119.9
C13 C12 C11 120.1(2)
C13 C12 H12 119.9
C31 C30 H30 121.1
C31 C30 C29 117.8(2)
C29 C30 H30 121.1
C6 C7 H7 115.4
C8 C7 C6 129.1(2)
C8 C7 H7 115.4
C9 C10 H10 118.4
C11 C10 C9 123.3(2)
C11 C10 H10 118.4
C40 C39 H39 118.0
C38 C39 C40 124.0(2)
C38 C39 H39 118.0
C32 C31 H31 118.3
C30 C31 C32 123.3(2)
C30 C31 H31 118.3
C9 C8 H8 115.6
C7 C8 C9 128.8(2)
C7 C8 H8 115.6
C28 C29 C30 120.3(2)
C28 C29 H29 119.9
C30 C29 H29 119.9
C5 C4 H4 120.8
C3 C4 C5 118.4(2)
C3 C4 H4 120.8
C35 C34 H34 115.4
C33 C34 C35 129.2(2)
C33 C34 H34 115.4
C32 C33 H33 115.5
C34 C33 C32 128.9(2)
C34 C33 H33 115.5
C39 C38 H38 120.1
C39 C38 C37 119.7(3)
C37 C38 H38 120.1
C2 C3 H3 120.0
C4 C3 C2 120.0(2)
C4 C3 H3 120.0
C35 C36 H36 118.4
C37 C36 C35 123.3(3)
C37 C36 H36 118.4
O2 C19 H19A 110.4
O2 C19 H19B 110.4
O2 C19 C20 106.5(2)
H19A C19 H19B 108.6
C20 C19 H19A 110.4
C20 C19 H19B 110.4
O1 C15 H15A 110.5
O1 C15 H15B 110.5
O1 C15 C16 106.2(2)
H15A C15 H15B 108.7
C16 C15 H15A 110.5
C16 C15 H15B 110.5
H21A C21 H21B 109.3
C22 C21 H21A 111.4
C22 C21 H21B 111.4
C22 C21 C20 101.8(2)
C20 C21 H21A 111.4
C20 C21 H21B 111.4
O4 C44 H44A 110.6
O4 C44 H44B 110.6
O4 C44 C43 105.9(2)
H44A C44 H44B 108.7
C43 C44 H44A 110.6
C43 C44 H44B 110.6
O5 C45 H45A 110.5
O5 C45 H45B 110.5
O5 C45 C46 106.1(2)
H45A C45 H45B 108.7
C46 C45 H45A 110.5
C46 C45 H45B 110.5
O6 C52 H52A 110.7
O6 C52 H52B 110.7
O6 C52 H52C 112.3
O6 C52 H52D 112.3
O6 C52 C51 105.2(2)
O6 C52 C51A 97.2(8)
H52A C52 H52B 108.8
H52C C52 H52D 109.9
C51 C52 H52A 110.7
C51 C52 H52B 110.7
C51A C52 H52C 112.3
C51A C52 H52D 112.3
H17A C17 H17B 109.3
C16 C17 H17A 111.5
C16 C17 H17B 111.5
C18 C17 H17A 111.5
C18 C17 H17B 111.5
C18 C17 C16 101.5(2)
O3 C23 H23A 110.9
O3 C23 H23B 110.9
O3 C23 C24 104.4(2)
H23A C23 H23B 108.9
C24 C23 H23A 110.9
C24 C23 H23B 110.9
O2 C22 C21 105.1(2)
O2 C22 H22A 110.7
O2 C22 H22B 110.7
C21 C22 H22A 110.7
C21 C22 H22B 110.7
H22A C22 H22B 108.8
C15 C16 C17 102.2(2)
C15 C16 H16A 111.3
C15 C16 H16B 111.3
C17 C16 H16A 111.3
C17 C16 H16B 111.3
H16A C16 H16B 109.2
C38 C37 H37 121.0
C36 C37 C38 118.0(3)
C36 C37 H37 121.0
H50A C50 H50B 109.6
H50C C50 H50D 108.1
C51 C50 H50A 111.8
C51 C50 H50B 111.8
C49 C50 H50A 111.8
C49 C50 H50B 111.8
C49 C50 H50C 109.6
C49 C50 H50D 109.6
C49 C50 C51 99.7(3)
C51A C50 H50C 109.6
C51A C50 H50D 109.6
C51A C50 C49 110.2(9)
O1 C18 C17 106.0(2)
O1 C18 H18A 110.5
O1 C18 H18B 110.5
C17 C18 H18A 110.5
C17 C18 H18B 110.5
H18A C18 H18B 108.7
C19 C20 C21 102.8(2)
C19 C20 H20A 111.2
C19 C20 H20B 111.2
C21 C20 H20A 111.2
C21 C20 H20B 111.2
H20A C20 H20B 109.1
O4 C41 H41A 110.8
O4 C41 H41B 110.8
O4 C41 C42 104.8(2)
H41A C41 H41B 108.9
C42 C41 H41A 110.8
C42 C41 H41B 110.8
C23 C24 H24A 111.4
C23 C24 H24B 111.4
C23 C24 C25 101.8(2)
H24A C24 H24B 109.3
C25 C24 H24A 111.4
C25 C24 H24B 111.4
C24 C25 H25A 111.1
C24 C25 H25B 111.1
H25A C25 H25B 109.0
C26 C25 C24 103.5(2)
C26 C25 H25A 111.1
C26 C25 H25B 111.1
O3 C26 C25 106.5(2)
O3 C26 H26A 110.4
O3 C26 H26B 110.4
C25 C26 H26A 110.4
C25 C26 H26B 110.4
H26A C26 H26B 108.6
H47A C47 H47B 109.5
H47C C47 H47D 108.2
C46 C47 H47A 111.7
C46 C47 H47B 111.7
C46 C47 H47C 109.8
C46 C47 H47D 109.8
C46 C47 C48 100.2(3)
C48 C47 H47A 111.7
C48 C47 H47B 111.7
C48A C47 H47C 109.8
C48A C47 H47D 109.8
C48A C47 C46 109.4(8)
C41 C42 H42A 111.5
C41 C42 H42B 111.5
C41 C42 C43 101.3(3)
H42A C42 H42B 109.3
C43 C42 H42A 111.5
C43 C42 H42B 111.5
C45 C46 H46A 111.2
C45 C46 H46B 111.2
C47 C46 C45 102.9(2)
C47 C46 H46A 111.2
C47 C46 H46B 111.2
H46A C46 H46B 109.1
C44 C43 C42 103.0(2)
C44 C43 H43A 111.2
C44 C43 H43B 111.2
C42 C43 H43A 111.2
C42 C43 H43B 111.2
H43A C43 H43B 109.1
C52 C51 C50 100.8(3)
C52 C51 H51A 111.6
C52 C51 H51B 111.6
C50 C51 H51A 111.6
C50 C51 H51B 111.6
H51A C51 H51B 109.4
O5 C48 C47 105.8(3)
O5 C48 H48A 110.6
O5 C48 H48B 110.6
C47 C48 H48A 110.6
C47 C48 H48B 110.6
H48A C48 H48B 108.7
O6 C49 C50 107.3(3)
O6 C49 H49A 110.3
O6 C49 H49B 110.3
C50 C49 H49A 110.3
C50 C49 H49B 110.3
H49A C49 H49B 108.5
O4 Li2 N2 106.6(2)
O5 Li2 O4 106.9(2)
O5 Li2 O6 104.6(2)
O5 Li2 N2 123.6(2)
O6 Li2 O4 100.1(2)
O6 Li2 N2 112.5(2)
O3 Li1 O2 105.1(2)
O3 Li1 O1 108.6(2)
O3 Li1 N1 119.0(2)
O2 Li1 N1 109.1(2)
O1 Li1 O2 100.6(2)
O1 Li1 N1 112.6(2)
O5 C48A H48C 110.8
O5 C48A H48D 110.8
C47 C48A O5 104.6(14)
C47 C48A H48C 110.8
C47 C48A H48D 110.8
H48C C48A H48D 108.9
C52 C51A H51C 109.8
C52 C51A H51D 109.8
C50 C51A C52 109.4(12)
C50 C51A H51C 109.8
C50 C51A H51D 109.8
H51C C51A H51D 108.2

loop_
_geom_bond_atom_site_label_1
_geom_bond_atom_site_label_2
_geom_bond_distance
O3 C23 1.442(3)
O3 C26 1.441(3)
O3 Li1 1.942(5)
O2 C19 1.445(3)
O2 C22 1.439(3)
O2 Li1 1.972(5)
O1 C15 1.445(3)
O1 C18 1.437(3)
O1 Li1 1.963(5)
O4 C44 1.437(3)
O4 C41 1.446(3)
O4 Li2 1.983(5)
O5 C45 1.432(3)
O5 C48 1.425(4)
O5 Li2 1.977(5)
O5 C48A 1.53(2)
O6 C52 1.429(3)
O6 C49 1.445(4)
O6 Li2 1.977(5)
N1 C14 1.386(3)
N1 C1 1.378(3)
N1 Li1 1.984(5)
N2 C27 1.382(3)
N2 C40 1.379(3)
N2 Li2 2.004(5)
C14 C9 1.430(3)
C14 C13 1.410(3)
C32 C27 1.433(3)
C32 C31 1.399(4)
C32 C33 1.462(4)
C27 C28 1.411(4)
C1 C2 1.409(3)
C1 C6 1.425(3)
C2 H2 0.9300
C2 C3 1.390(4)
C9 C10 1.393(4)
C9 C8 1.465(4)
C35 C40 1.425(4)
C35 C34 1.463(4)
C35 C36 1.404(4)
C40 C39 1.410(4)
C11 H11 0.9300
C11 C12 1.393(4)
C11 C10 1.390(4)
C28 H28 0.9300
C28 C29 1.383(4)
C13 H13 0.9300
C13 C12 1.384(3)
C5 H5 0.9300
C5 C6 1.401(4)
C5 C4 1.385(4)
C6 C7 1.462(4)
C12 H12 0.9300
C30 H30 0.9300
C30 C31 1.384(4)
C30 C29 1.391(4)
C7 H7 0.9300
C7 C8 1.334(4)
C10 H10 0.9300
C39 H39 0.9300
C39 C38 1.384(4)
C31 H31 0.9300
C8 H8 0.9300
C29 H29 0.9300
C4 H4 0.9300
C4 C3 1.384(4)
C34 H34 0.9300
C34 C33 1.334(4)
C33 H33 0.9300
C38 H38 0.9300
C38 C37 1.388(4)
C3 H3 0.9300
C36 H36 0.9300
C36 C37 1.383(4)
C19 H19A 0.9700
C19 H19B 0.9700
C19 C20 1.512(4)
C15 H15A 0.9700
C15 H15B 0.9700
C15 C16 1.508(4)
C21 H21A 0.9700
C21 H21B 0.9700
C21 C22 1.512(4)
C21 C20 1.519(4)
C44 H44A 0.9700
C44 H44B 0.9700
C44 C43 1.511(5)
C45 H45A 0.9700
C45 H45B 0.9700
C45 C46 1.521(4)
C52 H52A 0.9700
C52 H52B 0.9700
C52 H52C 0.9700
C52 H52D 0.9700
C52 C51 1.503(4)
C52 C51A 1.66(2)
C17 H17A 0.9700
C17 H17B 0.9700
C17 C16 1.523(4)
C17 C18 1.515(4)
C23 H23A 0.9700
C23 H23B 0.9700
C23 C24 1.502(4)
C22 H22A 0.9700
C22 H22B 0.9700
C16 H16A 0.9700
C16 H16B 0.9700
C37 H37 0.9300
C50 H50A 0.9700
C50 H50B 0.9700
C50 H50C 0.9700
C50 H50D 0.9700
C50 C51 1.557(5)
C50 C49 1.463(5)
C50 C51A 1.207(18)
C18 H18A 0.9700
C18 H18B 0.9700
C20 H20A 0.9700
C20 H20B 0.9700
C41 H41A 0.9700
C41 H41B 0.9700
C41 C42 1.509(5)
C24 H24A 0.9700
C24 H24B 0.9700
C24 C25 1.523(5)
C25 H25A 0.9700
C25 H25B 0.9700
C25 C26 1.505(4)
C26 H26A 0.9700
C26 H26B 0.9700
C47 H47A 0.9700
C47 H47B 0.9700
C47 H47C 0.9700
C47 H47D 0.9700
C47 C46 1.508(4)
C47 C48 1.528(6)
C47 C48A 1.44(2)
C42 H42A 0.9700
C42 H42B 0.9700
C42 C43 1.520(5)
C46 H46A 0.9700
C46 H46B 0.9700
C43 H43A 0.9700
C43 H43B 0.9700
C51 H51A 0.9700
C51 H51B 0.9700
C48 H48A 0.9700
C48 H48B 0.9700
C49 H49A 0.9700
C49 H49B 0.9700
C48A H48C 0.9700
C48A H48D 0.9700
C51A H51C 0.9700
C51A H51D 0.9700

loop_
_geom_torsion_atom_site_label_1
_geom_torsion_atom_site_label_2
_geom_torsion_atom_site_label_3
_geom_torsion_atom_site_label_4
_geom_torsion
O3 C23 C24 C25 37.0(3)
O2 C19 C20 C21 24.4(3)
O1 C15 C16 C17 -30.4(3)
O4 C44 C43 C42 26.2(3)
O4 C41 C42 C43 36.0(3)
O5 C45 C46 C47 -27.7(3)
O6 C52 C51 C50 34.8(4)
O6 C52 C51A C50 -28(2)
N1 C14 C9 C10 -176.1(2)
N1 C14 C9 C8 -0.1(4)
N1 C14 C13 C12 176.2(2)
N1 C1 C2 C3 179.3(2)
N1 C1 C6 C5 -179.8(2)
N1 C1 C6 C7 5.7(4)
N2 C27 C28 C29 -176.2(2)
N2 C40 C39 C38 178.4(2)
C14 N1 C1 C2 -149.7(2)
C14 N1 C1 C6 32.5(4)
C14 C9 C10 C11 -0.1(4)
C14 C9 C8 C7 22.8(4)
C14 C13 C12 C11 0.9(4)
C32 C27 C28 C29 -0.1(3)
C27 N2 C40 C35 -31.0(4)
C27 N2 C40 C39 153.2(2)
C27 C32 C31 C30 -1.0(4)
C27 C32 C33 C34 -20.0(4)
C27 C28 C29 C30 -0.9(4)
C1 N1 C14 C9 -36.1(4)
C1 N1 C14 C13 147.9(2)
C1 C2 C3 C4 0.5(4)
C1 C6 C7 C8 -23.8(4)
C2 C1 C6 C5 2.4(3)
C2 C1 C6 C7 -172.1(2)
C9 C14 C13 C12 -0.3(4)
C35 C40 C39 C38 2.0(4)
C35 C34 C33 C32 0.1(5)
C35 C36 C37 C38 1.4(5)
C40 N2 C27 C32 31.8(4)
C40 N2 C27 C28 -152.7(2)
C40 C35 C34 C33 20.6(4)
C40 C35 C36 C37 0.7(4)
C40 C39 C38 C37 0.1(4)
C13 C14 C9 C10 -0.2(3)
C13 C14 C9 C8 175.8(2)
C5 C6 C7 C8 161.5(3)
C5 C4 C3 C2 1.9(4)
C6 C1 C2 C3 -2.6(4)
C6 C5 C4 C3 -2.0(4)
C6 C7 C8 C9 -1.2(5)
C12 C11 C10 C9 0.7(4)
C10 C9 C8 C7 -161.1(3)
C10 C11 C12 C13 -1.1(4)
C39 C38 C37 C36 -1.7(4)
C31 C32 C27 N2 176.5(2)
C31 C32 C27 C28 1.0(3)
C31 C32 C33 C34 164.7(3)
C31 C30 C29 C28 1.0(4)
C8 C9 C10 C11 -176.3(2)
C29 C30 C31 C32 0.0(4)
C4 C5 C6 C1 -0.2(4)
C4 C5 C6 C7 174.6(3)
C34 C35 C40 N2 -2.6(4)
C34 C35 C40 C39 173.3(2)
C34 C35 C36 C37 -175.2(3)
C33 C32 C27 N2 1.3(4)
C33 C32 C27 C28 -174.2(2)
C33 C32 C31 C30 174.5(2)
C36 C35 C40 N2 -178.1(2)
C36 C35 C40 C39 -2.3(4)
C36 C35 C34 C33 -163.8(3)
C19 O2 C22 C21 -21.3(3)
C15 O1 C18 C17 14.5(3)
C44 O4 C41 C42 -20.8(3)
C45 O5 C48 C47 20.1(6)
C45 O5 C48A C47 -32(2)
C52 O6 C49 C50 -14.3(5)
C23 O3 C26 C25 3.2(3)
C23 C24 C25 C26 -34.7(3)
C22 O2 C19 C20 -2.2(3)
C22 C21 C20 C19 -36.2(3)
C16 C17 C18 O1 -32.8(3)
C18 O1 C15 C16 10.2(3)
C18 C17 C16 C15 37.9(3)
C20 C21 C22 O2 35.7(3)
C41 O4 C44 C43 -3.6(3)
C41 C42 C43 C44 -37.7(3)
C24 C25 C26 O3 20.1(3)
C26 O3 C23 C24 -25.7(3)
C46 C47 C48 O5 -36.3(6)
C46 C47 C48A O5 15(3)
C51 C50 C49 O6 35.0(5)
C48 O5 C45 C46 4.7(5)
C48 C47 C46 C45 38.0(4)
C49 O6 C52 C51 -14.1(4)
C49 O6 C52 C51A 22.6(12)
C49 C50 C51 C52 -42.0(4)
C49 C50 C51A C52 20(3)
Li2 O4 C44 C43 -160.1(3)
Li2 O4 C41 C42 139.4(2)
Li2 O5 C45 C46 -178.2(2)
Li2 O5 C48 C47 -156.9(3)
Li2 O5 C48A C47 -178.1(12)
Li2 O6 C52 C51 137.7(3)
Li2 O6 C52 C51A 174.3(12)
Li2 O6 C49 C50 -168.0(3)
Li2 N2 C27 C32 -125.0(3)
Li2 N2 C27 C28 50.5(3)
Li2 N2 C40 C35 125.3(3)
Li2 N2 C40 C39 -50.6(3)
Li1 O3 C23 C24 146.6(3)
Li1 O3 C26 C25 -169.3(3)
Li1 O2 C19 C20 -152.6(2)
Li1 O2 C22 C21 123.4(3)
Li1 O1 C15 C16 164.6(2)
Li1 O1 C18 C17 -138.0(2)
Li1 N1 C14 C9 121.4(3)
Li1 N1 C14 C13 -54.5(3)
Li1 N1 C1 C2 52.3(3)
Li1 N1 C1 C6 -125.5(3)
C48A O5 C45 C46 36.9(16)
C48A C47 C46 C45 7.0(18)
C51A C50 C49 O6 -6(2)

loop_
_twin_individual_id
_twin_individual_mass_fraction_refined
1 0.5(2)
2 0.5(2)
